data_1534746
loop_
_publ_author_name
'Lukachuk, M.'
'Zaremba, V.I.'
'Poettgen, R.'

_publ_section_title
;
 Synthesis and Crystal Structures of RERhIn (RE = Sm, Tb, Ho, Er, Tm, Yb,
 Lu)
;
_journal_name_full Intermetallics
_journal_page_first 581
_journal_page_last 587
_journal_volume 11
_journal_year 2003
_chemical_formula_sum 'In Lu Rh'
_chemical_name_systematic 'Lu Rh In'
_space_group_IT_number 62
_symmetry_space_group_name_Hall '-P 2ac 2n'
_symmetry_space_group_name_H-M 'P n m a'
_cell_angle_alpha 90
_cell_angle_beta 90
_cell_angle_gamma 90
_cell_formula_units_Z 4
_cell_length_a 6.903
_cell_length_b 4.1312
_cell_length_c 8.482
_cell_volume 241.887
_citation_journal_id_ASTM IERME5
_cod_data_source_file Lukachuk_IERME5_2003_916.cif
_cod_data_source_block In1Lu1Rh1
_cod_original_cell_volume 241.8869
_cod_original_formula_sum 'In1 Lu1 Rh1'
_cod_database_code 1534746

loop_
_symmetry_equiv_pos_as_xyz
x,y,z
-x+1/2,-y,z+1/2
x+1/2,-y+1/2,-z+1/2
-x,y+1/2,-z
-x,-y,-z
x-1/2,y,-z-1/2
-x-1/2,y-1/2,z-1/2
x,-y-1/2,z

loop_
_atom_site_label
_atom_site_type_symbol
_atom_site_fract_x
_atom_site_fract_y
_atom_site_fract_z
_atom_site_occupancy
_atom_site_U_iso_or_equiv
Lu1 Lu 0.03837 0.25 0.82488 1 0.0
In1 In 0.14215 0.25 0.44103 1 0.0
Rh1 Rh 0.74589 0.25 0.36541 1 0.0
